data_4333446
loop_
_publ_author_name
'Wang, Jun-Jieh'
'Holm, R. H.'

_publ_section_title
;
 Silylation, Sulfidation, and Benzene-1,2-dithiolate Complexation
 Reactions of Oxo- and Oxosulfidomolybdates(VI) and -Tungstates(VI)
;
_journal_issue 26
_journal_name_full 'Inorganic Chemistry'
_journal_page_first 11156
_journal_page_last 11164
_journal_paper_doi 10.1021/ic701294y
_journal_volume 46
_journal_year 2007
_chemical_formula_moiety '(C8 H20 N 1+), (C15 H25 O3 S2 Si W 1-)'
_chemical_formula_sum 'C23 H45 N O3 S2 Si W'
_chemical_formula_weight 659.66
_chemical_name_systematic
; 
 ? 
;
_space_group_IT_number 2
_symmetry_cell_setting triclinic
_symmetry_Int_Tables_number 2
_symmetry_space_group_name_Hall '-P 1'
_symmetry_space_group_name_H-M 'P -1'
_atom_sites_solution_hydrogens geom
_atom_sites_solution_primary direct
_atom_sites_solution_secondary difmap
_audit_creation_method SHELXL-97
_cell_angle_alpha 84.9760(10)
_cell_angle_beta 88.8130(10)
_cell_angle_gamma 89.7990(10)
_cell_formula_units_Z 4
_cell_length_a 8.4161(4)
_cell_length_b 17.3262(9)
_cell_length_c 19.9065(11)
_cell_measurement_temperature 193(2)
_cell_volume 2891.0(3)
_computing_cell_refinement 'SMART (Bruker, 2001)'
_computing_data_collection 'SMART (Bruker, 2001)'
_computing_data_reduction 'SAINT (Bruker, 2003)'
_computing_molecular_graphics 'SHELXTL (Bruker, 2000)'
_computing_publication_material 'SHELXTL (Bruker, 2000)'
_computing_structure_refinement 'SHELXL-97 (Sheldrick, 1997)'
_computing_structure_solution 'SHELXS-97 (Sheldrick, 1990)'
_diffrn_ambient_temperature 193(2)
_diffrn_measured_fraction_theta_full 0.987
_diffrn_measured_fraction_theta_max 0.987
_diffrn_measurement_device_type 'Bruker Smart APEX CCD'
_diffrn_measurement_method '\w scans, 0.3\% rotations'
_diffrn_radiation_monochromator graphite
_diffrn_radiation_source 'normal-focus sealed tube'
_diffrn_radiation_type MoK\a
_diffrn_radiation_wavelength 0.71073
_diffrn_reflns_av_R_equivalents 0.0309
_diffrn_reflns_av_sigmaI/netI 0.0545
_diffrn_reflns_limit_h_max 11
_diffrn_reflns_limit_h_min -11
_diffrn_reflns_limit_k_max 22
_diffrn_reflns_limit_k_min -20
_diffrn_reflns_limit_l_max 26
_diffrn_reflns_limit_l_min -25
_diffrn_reflns_number 24509
_diffrn_reflns_theta_full 27.91
_diffrn_reflns_theta_max 27.91
_diffrn_reflns_theta_min 1.18
_diffrn_standards_decay_% 0
_exptl_absorpt_coefficient_mu 4.204
_exptl_absorpt_correction_T_max 0.6786
_exptl_absorpt_correction_T_min 0.4196
_exptl_absorpt_correction_type multi-scan
_exptl_absorpt_process_details 'SADABS (Sheldrick, 2002)'
_exptl_crystal_colour green-brown
_exptl_crystal_density_diffrn 1.516
_exptl_crystal_density_method 'not measured'
_exptl_crystal_description block
_exptl_crystal_F_000 1336
_exptl_crystal_size_max 0.25
_exptl_crystal_size_mid 0.15
_exptl_crystal_size_min 0.10
_refine_diff_density_max 2.545
_refine_diff_density_min -1.113
_refine_diff_density_rms 0.139
_refine_ls_extinction_method none
_refine_ls_goodness_of_fit_ref 1.089
_refine_ls_hydrogen_treatment constr
_refine_ls_matrix_type full
_refine_ls_number_parameters 730
_refine_ls_number_reflns 13635
_refine_ls_number_restraints 390
_refine_ls_restrained_S_all 1.078
_refine_ls_R_factor_all 0.0657
_refine_ls_R_factor_gt 0.0471
_refine_ls_shift/su_max 0.064
_refine_ls_shift/su_mean 0.003
_refine_ls_structure_factor_coef Fsqd
_refine_ls_weighting_details 'calc w=1/[\s^2^(Fo^2^)+(0.0440P)^2^+1.2807P] where P=(Fo^2^+2Fc^2^)/3'
_refine_ls_weighting_scheme calc
_refine_ls_wR_factor_gt 0.0954
_refine_ls_wR_factor_ref 0.1021
_reflns_number_gt 10703
_reflns_number_total 13635
_reflns_threshold_expression I>2\s(I)
_cod_data_source_file ic701294ysup10.cif
_cod_data_source_block 9b
_cod_original_sg_symbol_H-M P-1
_cod_database_code 4333446

loop_
_symmetry_equiv_pos_as_xyz
'x, y, z'
'-x, -y, -z'

loop_
_atom_site_label
_atom_site_type_symbol
_atom_site_fract_x
_atom_site_fract_y
_atom_site_fract_z
_atom_site_U_iso_or_equiv
_atom_site_adp_type
_atom_site_occupancy
_atom_site_symmetry_multiplicity
_atom_site_calc_flag
_atom_site_refinement_flags
_atom_site_disorder_assembly
_atom_site_disorder_group
W1 W 0.79464(2) 0.638274(12) 0.713309(11) 0.02966(7) Uani 1 1 d . . .
W2 W 0.24072(2) 0.867333(12) 0.312512(12) 0.03071(7) Uani 1 1 d . . .
N1 N 0.2681(5) 0.8975(3) 0.6325(3) 0.0361(11) Uani 1 1 d . . .
N2 N 0.7935(6) 0.6092(3) 0.3038(3) 0.0359(11) Uani 1 1 d . . .
O1 O 0.8775(5) 0.7239(2) 0.6786(2) 0.0443(10) Uani 1 1 d . . .
O2 O 0.9434(5) 0.5689(2) 0.7203(2) 0.0436(10) Uani 1 1 d . . .
O3 O 0.7623(5) 0.6544(3) 0.80508(19) 0.0444(10) Uani 1 1 d . A .
O4 O 0.3387(5) 0.9405(2) 0.3474(2) 0.0479(11) Uani 1 1 d . . .
O5 O 0.3737(5) 0.7931(3) 0.3044(2) 0.0489(11) Uani 1 1 d . . .
O6 O 0.2208(5) 0.9053(3) 0.2212(2) 0.0467(11) Uani 1 1 d . A .
S1 S 0.72396(17) 0.57980(10) 0.61121(8) 0.0404(3) Uani 1 1 d . . .
S2 S 0.50118(17) 0.64276(9) 0.72391(8) 0.0393(3) Uani 1 1 d . . .
S3 S -0.05055(16) 0.87821(8) 0.30102(7) 0.0335(3) Uani 1 1 d . . .
S4 S 0.15316(17) 0.79398(10) 0.41791(9) 0.0477(4) Uani 1 1 d . . .
Si1 Si 0.7794(2) 0.63635(11) 0.88612(9) 0.0446(4) Uani 1 1 d D . .
Si2 Si 0.2657(2) 0.91919(12) 0.14068(9) 0.0480(4) Uani 1 1 d D . .
C1 C 0.5236(7) 0.6034(3) 0.5943(3) 0.0369(13) Uani 1 1 d . . .
C2 C 0.4266(6) 0.6288(3) 0.6445(3) 0.0361(13) Uani 1 1 d . . .
C3 C 0.2646(7) 0.6418(3) 0.6313(4) 0.0464(16) Uani 1 1 d . . .
H3 H 0.1952 0.6577 0.6657 0.056 Uiso 1 1 calc R . .
C4 C 0.2067(8) 0.6317(4) 0.5690(4) 0.058(2) Uani 1 1 d . . .
H4 H 0.0973 0.6410 0.5606 0.070 Uiso 1 1 calc R . .
C5 C 0.3049(9) 0.6084(4) 0.5183(4) 0.064(2) Uani 1 1 d . . .
H5 H 0.2641 0.6030 0.4748 0.077 Uiso 1 1 calc R . .
C6 C 0.4630(8) 0.5928(4) 0.5312(3) 0.0530(17) Uani 1 1 d . . .
H6 H 0.5305 0.5748 0.4970 0.064 Uiso 1 1 calc R . .
C16 C -0.1420(6) 0.8393(3) 0.3763(3) 0.0288(11) Uani 1 1 d . . .
C17 C -0.0525(6) 0.8054(3) 0.4286(3) 0.0325(12) Uani 1 1 d . . .
C18 C -0.1282(7) 0.7741(3) 0.4880(3) 0.0409(14) Uani 1 1 d . . .
H18 H -0.0666 0.7522 0.5244 0.049 Uiso 1 1 calc R . .
C19 C -0.2920(7) 0.7748(3) 0.4941(3) 0.0409(14) Uani 1 1 d . . .
H19 H -0.3429 0.7532 0.5344 0.049 Uiso 1 1 calc R . .
C20 C -0.3810(7) 0.8070(4) 0.4415(3) 0.0428(14) Uani 1 1 d . . .
H20 H -0.4937 0.8064 0.4453 0.051 Uiso 1 1 calc R . .
C21 C -0.3083(6) 0.8398(3) 0.3837(3) 0.0397(14) Uani 1 1 d . . .
H21 H -0.3711 0.8632 0.3484 0.048 Uiso 1 1 calc R . .
C41 C 0.2997(7) 0.9740(3) 0.5927(4) 0.0469(16) Uani 1 1 d . . .
H41A H 0.4042 0.9933 0.6057 0.056 Uiso 1 1 calc R . .
H41B H 0.2181 1.0116 0.6055 0.056 Uiso 1 1 calc R . .
C42 C 0.3000(11) 0.9723(5) 0.5164(4) 0.080(3) Uani 1 1 d . . .
H42A H 0.1973 0.9531 0.5026 0.120 Uiso 1 1 calc R . .
H42B H 0.3850 0.9379 0.5025 0.120 Uiso 1 1 calc R . .
H42C H 0.3178 1.0247 0.4950 0.120 Uiso 1 1 calc R . .
C43 C 0.4021(6) 0.8405(3) 0.6221(4) 0.0446(15) Uani 1 1 d . . .
H43A H 0.3706 0.7891 0.6438 0.054 Uiso 1 1 calc R . .
H43B H 0.4154 0.8354 0.5731 0.054 Uiso 1 1 calc R . .
C44 C 0.5607(7) 0.8620(4) 0.6494(4) 0.0565(19) Uani 1 1 d . . .
H44A H 0.5521 0.8620 0.6986 0.085 Uiso 1 1 calc R . .
H44B H 0.5915 0.9138 0.6297 0.085 Uiso 1 1 calc R . .
H44C H 0.6413 0.8243 0.6376 0.085 Uiso 1 1 calc R . .
C45 C 0.2532(9) 0.9145(4) 0.7049(4) 0.0550(18) Uani 1 1 d . . .
H45A H 0.1667 0.9527 0.7094 0.066 Uiso 1 1 calc R . .
H45B H 0.3532 0.9386 0.7180 0.066 Uiso 1 1 calc R . .
C46 C 0.2191(11) 0.8437(5) 0.7534(4) 0.082(3) Uani 1 1 d . . .
H46A H 0.2973 0.8032 0.7457 0.123 Uiso 1 1 calc R . .
H46B H 0.1121 0.8245 0.7458 0.123 Uiso 1 1 calc R . .
H46C H 0.2258 0.8577 0.7999 0.123 Uiso 1 1 calc R . .
C47 C 0.1174(7) 0.8609(4) 0.6085(4) 0.0500(17) Uani 1 1 d . . .
H47A H 0.1331 0.8503 0.5608 0.060 Uiso 1 1 calc R . .
H47B H 0.0996 0.8106 0.6352 0.060 Uiso 1 1 calc R . .
C48 C -0.0293(8) 0.9109(5) 0.6147(5) 0.075(3) Uani 1 1 d . . .
H48A H -0.0118 0.9613 0.5893 0.112 Uiso 1 1 calc R . .
H48B H -0.0504 0.9184 0.6623 0.112 Uiso 1 1 calc R . .
H48C H -0.1206 0.8853 0.5964 0.112 Uiso 1 1 calc R . .
C51 C 0.7655(8) 0.5618(4) 0.2454(3) 0.0496(16) Uani 1 1 d . . .
H51A H 0.6789 0.5245 0.2579 0.060 Uiso 1 1 calc R . .
H51B H 0.8629 0.5317 0.2368 0.060 Uiso 1 1 calc R . .
C52 C 0.7219(11) 0.6096(5) 0.1806(4) 0.085(3) Uani 1 1 d . . .
H52A H 0.8051 0.6480 0.1685 0.127 Uiso 1 1 calc R . .
H52B H 0.6206 0.6361 0.1874 0.127 Uiso 1 1 calc R . .
H52C H 0.7120 0.5754 0.1443 0.127 Uiso 1 1 calc R . .
C53 C 0.9252(7) 0.6673(3) 0.2884(4) 0.0464(15) Uani 1 1 d . . .
H53A H 0.9399 0.6963 0.3285 0.056 Uiso 1 1 calc R . .
H53B H 0.8918 0.7049 0.2510 0.056 Uiso 1 1 calc R . .
C54 C 1.0849(8) 0.6325(4) 0.2690(4) 0.064(2) Uani 1 1 d . . .
H54A H 1.0764 0.6108 0.2254 0.096 Uiso 1 1 calc R . .
H54B H 1.1143 0.5913 0.3035 0.096 Uiso 1 1 calc R . .
H54C H 1.1665 0.6729 0.2657 0.096 Uiso 1 1 calc R . .
C55 C 0.6472(7) 0.6560(4) 0.3222(4) 0.0549(19) Uani 1 1 d . . .
H55A H 0.6700 0.6818 0.3634 0.066 Uiso 1 1 calc R . .
H55B H 0.6291 0.6970 0.2854 0.066 Uiso 1 1 calc R . .
C56 C 0.4964(8) 0.6097(4) 0.3345(4) 0.067(2) Uani 1 1 d . . .
H56A H 0.5121 0.5692 0.3713 0.100 Uiso 1 1 calc R . .
H56B H 0.4694 0.5859 0.2934 0.100 Uiso 1 1 calc R . .
H56C H 0.4098 0.6441 0.3468 0.100 Uiso 1 1 calc R . .
C57 C 0.8360(7) 0.5518(3) 0.3623(3) 0.0376(13) Uani 1 1 d . . .
H57A H 0.7423 0.5185 0.3740 0.045 Uiso 1 1 calc R . .
H57B H 0.9222 0.5180 0.3471 0.045 Uiso 1 1 calc R . .
C58 C 0.8886(9) 0.5857(4) 0.4255(3) 0.0560(18) Uani 1 1 d . . .
H58A H 0.8035 0.6184 0.4420 0.084 Uiso 1 1 calc R . .
H58B H 0.9842 0.6171 0.4154 0.084 Uiso 1 1 calc R . .
H58C H 0.9121 0.5438 0.4601 0.084 Uiso 1 1 calc R . .
C7A C 1.0002(10) 0.6215(7) 0.8957(6) 0.078(4) Uani 0.691(7) 1 d PDU A 1
H7AA H 1.0309 0.5745 0.8727 0.093 Uiso 0.691(7) 1 calc PR A 1
C8A C 1.058(2) 0.6096(14) 0.9689(8) 0.141(10) Uani 0.691(7) 1 d PDU A 1
H8AA H 1.1735 0.6029 0.9687 0.212 Uiso 0.691(7) 1 calc PR A 1
H8AB H 1.0073 0.5634 0.9919 0.212 Uiso 0.691(7) 1 calc PR A 1
H8AC H 1.0294 0.6550 0.9927 0.212 Uiso 0.691(7) 1 calc PR A 1
C9A C 1.092(2) 0.6912(11) 0.8604(13) 0.098(7) Uani 0.691(7) 1 d PDU A 1
H9AA H 1.2068 0.6823 0.8652 0.147 Uiso 0.691(7) 1 calc PR A 1
H9AB H 1.0620 0.7384 0.8812 0.147 Uiso 0.691(7) 1 calc PR A 1
H9AC H 1.0667 0.6970 0.8124 0.147 Uiso 0.691(7) 1 calc PR A 1
C10A C 0.7156(14) 0.7260(5) 0.9260(4) 0.064(3) Uani 0.691(7) 1 d PDU A 1
H10A H 0.8049 0.7640 0.9189 0.077 Uiso 0.691(7) 1 calc PR A 1
C11A C 0.686(2) 0.7116(9) 1.0029(5) 0.095(5) Uani 0.691(7) 1 d PDU A 1
H11A H 0.6530 0.7601 1.0211 0.143 Uiso 0.691(7) 1 calc PR A 1
H11B H 0.7836 0.6926 1.0246 0.143 Uiso 0.691(7) 1 calc PR A 1
H11C H 0.6016 0.6729 1.0120 0.143 Uiso 0.691(7) 1 calc PR A 1
C12A C 0.566(3) 0.7661(13) 0.895(2) 0.083(7) Uani 0.691(7) 1 d PDU A 1
H12A H 0.5413 0.8124 0.9186 0.124 Uiso 0.691(7) 1 calc PR A 1
H12B H 0.4757 0.7302 0.9008 0.124 Uiso 0.691(7) 1 calc PR A 1
H12C H 0.5853 0.7810 0.8473 0.124 Uiso 0.691(7) 1 calc PR A 1
C13A C 0.6781(12) 0.5446(5) 0.9175(5) 0.062(3) Uani 0.691(7) 1 d PDU A 1
H13A H 0.7075 0.5312 0.9655 0.075 Uiso 0.691(7) 1 calc PR A 1
C14A C 0.4968(12) 0.5563(8) 0.9145(6) 0.081(4) Uani 0.691(7) 1 d PDU A 1
H14A H 0.4432 0.5081 0.9313 0.122 Uiso 0.691(7) 1 calc PR A 1
H14B H 0.4666 0.5706 0.8678 0.122 Uiso 0.691(7) 1 calc PR A 1
H14C H 0.4652 0.5978 0.9426 0.122 Uiso 0.691(7) 1 calc PR A 1
C15A C 0.727(2) 0.4770(8) 0.8762(9) 0.085(4) Uani 0.691(7) 1 d PDU A 1
H15A H 0.6722 0.4298 0.8945 0.128 Uiso 0.691(7) 1 calc PR A 1
H15B H 0.8421 0.4691 0.8787 0.128 Uiso 0.691(7) 1 calc PR A 1
H15C H 0.6978 0.4892 0.8290 0.128 Uiso 0.691(7) 1 calc PR A 1
C22A C 0.4840(10) 0.9072(11) 0.1290(10) 0.073(5) Uani 0.691(7) 1 d PDU A 1
H22A H 0.5056 0.9159 0.0793 0.087 Uiso 0.691(7) 1 calc PR A 1
C23A C 0.544(3) 0.8246(11) 0.1503(16) 0.126(9) Uani 0.691(7) 1 d PDU A 1
H23A H 0.6592 0.8223 0.1434 0.189 Uiso 0.691(7) 1 calc PR A 1
H23B H 0.4927 0.7877 0.1230 0.189 Uiso 0.691(7) 1 calc PR A 1
H23C H 0.5173 0.8113 0.1981 0.189 Uiso 0.691(7) 1 calc PR A 1
C24A C 0.5839(19) 0.9683(16) 0.1614(15) 0.128(8) Uani 0.691(7) 1 d PDU A 1
H24A H 0.6972 0.9585 0.1532 0.192 Uiso 0.691(7) 1 calc PR A 1
H24B H 0.5617 0.9648 0.2101 0.192 Uiso 0.691(7) 1 calc PR A 1
H24C H 0.5563 1.0202 0.1414 0.192 Uiso 0.691(7) 1 calc PR A 1
C25A C 0.152(3) 0.8548(11) 0.0888(6) 0.113(7) Uani 0.691(7) 1 d PDU A 1
H25A H 0.0576 0.8890 0.0785 0.136 Uiso 0.691(7) 1 calc PR A 1
C26A C 0.067(3) 0.7867(11) 0.1283(10) 0.126(8) Uani 0.691(7) 1 d PDU A 1
H26A H 0.0005 0.7602 0.0978 0.189 Uiso 0.691(7) 1 calc PR A 1
H26B H 0.0012 0.8058 0.1644 0.189 Uiso 0.691(7) 1 calc PR A 1
H26C H 0.1468 0.7503 0.1480 0.189 Uiso 0.691(7) 1 calc PR A 1
C27A C 0.217(4) 0.849(2) 0.0162(10) 0.147(11) Uani 0.691(7) 1 d PDU A 1
H27A H 0.1441 0.8181 -0.0083 0.221 Uiso 0.691(7) 1 calc PR A 1
H27B H 0.3217 0.8240 0.0179 0.221 Uiso 0.691(7) 1 calc PR A 1
H27C H 0.2267 0.9010 -0.0071 0.221 Uiso 0.691(7) 1 calc PR A 1
C28A C 0.2116(16) 1.0222(6) 0.1140(9) 0.088(5) Uani 0.691(7) 1 d PDU A 1
H28A H 0.2863 1.0526 0.1399 0.106 Uiso 0.691(7) 1 calc PR A 1
C29A C 0.0478(17) 1.0477(11) 0.1389(9) 0.120(7) Uani 0.691(7) 1 d PDU A 1
H29A H 0.0322 1.1029 0.1252 0.180 Uiso 0.691(7) 1 calc PR A 1
H29B H 0.0411 1.0390 0.1882 0.180 Uiso 0.691(7) 1 calc PR A 1
H29C H -0.0348 1.0175 0.1192 0.180 Uiso 0.691(7) 1 calc PR A 1
C30A C 0.246(4) 1.0532(17) 0.0398(10) 0.096(7) Uani 0.691(7) 1 d PDU A 1
H30A H 0.2176 1.1081 0.0334 0.143 Uiso 0.691(7) 1 calc PR A 1
H30B H 0.1835 1.0239 0.0098 0.143 Uiso 0.691(7) 1 calc PR A 1
H30C H 0.3596 1.0470 0.0292 0.143 Uiso 0.691(7) 1 calc PR A 1
C7B C 0.957(3) 0.680(2) 0.9223(14) 0.092(8) Uani 0.309(7) 1 d PDU A 2
H7BA H 0.9338 0.7366 0.9249 0.110 Uiso 0.309(7) 1 calc PR A 2
C8B C 0.974(6) 0.643(4) 0.9956(17) 0.152(19) Uani 0.309(7) 1 d PDU A 2
H8BA H 1.0718 0.6617 1.0146 0.229 Uiso 0.309(7) 1 calc PR A 2
H8BB H 0.9787 0.5865 0.9954 0.229 Uiso 0.309(7) 1 calc PR A 2
H8BC H 0.8824 0.6574 1.0231 0.229 Uiso 0.309(7) 1 calc PR A 2
C9B C 1.102(6) 0.674(4) 0.874(3) 0.134(19) Uani 0.309(7) 1 d PDU A 2
H9BA H 1.1942 0.6984 0.8925 0.200 Uiso 0.309(7) 1 calc PR A 2
H9BB H 1.0781 0.7000 0.8298 0.200 Uiso 0.309(7) 1 calc PR A 2
H9BC H 1.1255 0.6191 0.8694 0.200 Uiso 0.309(7) 1 calc PR A 2
C10B C 0.5866(19) 0.6760(16) 0.9180(11) 0.076(7) Uani 0.309(7) 1 d PDU A 2
H10B H 0.4999 0.6448 0.9001 0.091 Uiso 0.309(7) 1 calc PR A 2
C11B C 0.556(5) 0.675(3) 0.9950(11) 0.127(14) Uani 0.309(7) 1 d PDU A 2
H11D H 0.4523 0.6979 1.0038 0.190 Uiso 0.309(7) 1 calc PR A 2
H11E H 0.6394 0.7048 1.0148 0.190 Uiso 0.309(7) 1 calc PR A 2
H11F H 0.5586 0.6213 1.0153 0.190 Uiso 0.309(7) 1 calc PR A 2
C12B C 0.572(8) 0.759(3) 0.883(5) 0.089(15) Uani 0.309(7) 1 d PDU A 2
H12D H 0.4723 0.7826 0.8977 0.133 Uiso 0.309(7) 1 calc PR A 2
H12E H 0.5726 0.7571 0.8341 0.133 Uiso 0.309(7) 1 calc PR A 2
H12F H 0.6618 0.7905 0.8956 0.133 Uiso 0.309(7) 1 calc PR A 2
C13B C 0.770(3) 0.5295(6) 0.9092(14) 0.077(8) Uani 0.309(7) 1 d PDU A 2
H13B H 0.7660 0.5220 0.9596 0.093 Uiso 0.309(7) 1 calc PR A 2
C14B C 0.624(5) 0.487(3) 0.884(3) 0.140(14) Uani 0.309(7) 1 d PDU A 2
H14D H 0.6309 0.4318 0.8994 0.209 Uiso 0.309(7) 1 calc PR A 2
H14E H 0.6220 0.4937 0.8351 0.209 Uiso 0.309(7) 1 calc PR A 2
H14F H 0.5268 0.5088 0.9031 0.209 Uiso 0.309(7) 1 calc PR A 2
C15B C 0.927(4) 0.492(2) 0.8862(16) 0.117(11) Uani 0.309(7) 1 d PDU A 2
H15D H 0.9220 0.4356 0.8969 0.175 Uiso 0.309(7) 1 calc PR A 2
H15E H 1.0165 0.5128 0.9097 0.175 Uiso 0.309(7) 1 calc PR A 2
H15F H 0.9428 0.5034 0.8374 0.175 Uiso 0.309(7) 1 calc PR A 2
C22B C 0.4831(17) 0.933(3) 0.123(3) 0.084(12) Uani 0.309(7) 1 d PDU A 2
H22B H 0.5078 0.9502 0.0752 0.100 Uiso 0.309(7) 1 calc PR A 2
C23B C 0.580(6) 0.860(3) 0.149(4) 0.106(13) Uani 0.309(7) 1 d PDU A 2
H23D H 0.6926 0.8689 0.1369 0.159 Uiso 0.309(7) 1 calc PR A 2
H23E H 0.5416 0.8152 0.1278 0.159 Uiso 0.309(7) 1 calc PR A 2
H23F H 0.5676 0.8514 0.1980 0.159 Uiso 0.309(7) 1 calc PR A 2
C24B C 0.534(3) 0.993(3) 0.172(3) 0.093(11) Uani 0.309(7) 1 d PDU A 2
H24D H 0.6484 1.0029 0.1661 0.139 Uiso 0.309(7) 1 calc PR A 2
H24E H 0.5123 0.9718 0.2189 0.139 Uiso 0.309(7) 1 calc PR A 2
H24F H 0.4748 1.0408 0.1626 0.139 Uiso 0.309(7) 1 calc PR A 2
C25B C 0.200(3) 0.8247(10) 0.1104(12) 0.078(9) Uani 0.309(7) 1 d PDU A 2
H25B H 0.2455 0.7788 0.1373 0.094 Uiso 0.309(7) 1 calc PR A 2
C26B C 0.016(3) 0.823(2) 0.1088(16) 0.085(11) Uani 0.309(7) 1 d PDU A 2
H26D H -0.0184 0.7741 0.0916 0.128 Uiso 0.309(7) 1 calc PR A 2
H26E H -0.0229 0.8666 0.0794 0.128 Uiso 0.309(7) 1 calc PR A 2
H26F H -0.0280 0.8255 0.1545 0.128 Uiso 0.309(7) 1 calc PR A 2
C27B C 0.229(7) 0.822(4) 0.0337(14) 0.117(18) Uani 0.309(7) 1 d PDU A 2
H27D H 0.1937 0.7721 0.0200 0.175 Uiso 0.309(7) 1 calc PR A 2
H27E H 0.3429 0.8286 0.0231 0.175 Uiso 0.309(7) 1 calc PR A 2
H27F H 0.1695 0.8639 0.0092 0.175 Uiso 0.309(7) 1 calc PR A 2
C28B C 0.144(3) 1.0042(13) 0.1074(17) 0.092(9) Uani 0.309(7) 1 d PDU A 2
H28B H 0.0309 0.9885 0.1036 0.110 Uiso 0.309(7) 1 calc PR A 2
C29B C 0.158(5) 1.064(2) 0.1603(19) 0.134(13) Uani 0.309(7) 1 d PDU A 2
H29D H 0.1059 1.1127 0.1435 0.201 Uiso 0.309(7) 1 calc PR A 2
H29E H 0.2703 1.0743 0.1681 0.201 Uiso 0.309(7) 1 calc PR A 2
H29F H 0.1062 1.0440 0.2027 0.201 Uiso 0.309(7) 1 calc PR A 2
C30B C 0.215(10) 1.031(5) 0.037(2) 0.14(2) Uani 0.309(7) 1 d PDU A 2
H30D H 0.1557 1.0756 0.0172 0.203 Uiso 0.309(7) 1 calc PR A 2
H30E H 0.2079 0.9883 0.0074 0.203 Uiso 0.309(7) 1 calc PR A 2
H30F H 0.3269 1.0450 0.0409 0.203 Uiso 0.309(7) 1 calc PR A 2

loop_
_atom_site_aniso_label
_atom_site_aniso_U_11
_atom_site_aniso_U_22
_atom_site_aniso_U_33
_atom_site_aniso_U_23
_atom_site_aniso_U_13
_atom_site_aniso_U_12
W1 0.02591(11) 0.02871(12) 0.03386(13) -0.00104(9) 0.00430(9) 0.00051(8)
W2 0.02337(11) 0.03062(12) 0.03875(13) -0.00580(9) -0.00328(9) -0.00010(9)
N1 0.025(2) 0.029(2) 0.055(3) -0.007(2) 0.008(2) 0.0008(19)
N2 0.033(2) 0.023(2) 0.052(3) -0.006(2) -0.003(2) -0.0022(19)
O1 0.038(2) 0.037(2) 0.056(3) 0.0046(19) 0.005(2) -0.0122(18)
O2 0.034(2) 0.046(2) 0.051(3) -0.005(2) -0.0020(19) 0.0149(18)
O3 0.045(2) 0.058(3) 0.031(2) -0.0066(19) 0.0074(18) -0.008(2)
O4 0.047(3) 0.042(2) 0.057(3) -0.014(2) -0.008(2) -0.017(2)
O5 0.042(2) 0.051(3) 0.054(3) -0.010(2) 0.006(2) 0.013(2)
O6 0.036(2) 0.061(3) 0.043(2) -0.006(2) 0.0045(19) -0.001(2)
S1 0.0303(7) 0.0527(9) 0.0398(8) -0.0142(7) 0.0036(6) 0.0035(6)
S2 0.0282(7) 0.0419(8) 0.0484(9) -0.0096(7) 0.0094(6) 0.0003(6)
S3 0.0268(7) 0.0335(7) 0.0401(8) -0.0012(6) -0.0061(6) 0.0029(5)
S4 0.0266(7) 0.0616(10) 0.0520(9) 0.0128(8) -0.0066(7) 0.0026(7)
Si1 0.0475(10) 0.0499(10) 0.0366(9) -0.0059(8) 0.0000(8) -0.0027(8)
Si2 0.0331(9) 0.0682(13) 0.0423(10) -0.0044(9) 0.0056(7) -0.0050(8)
C1 0.029(3) 0.032(3) 0.048(3) 0.003(3) -0.002(3) -0.004(2)
C2 0.027(3) 0.024(3) 0.056(4) 0.002(2) -0.002(3) -0.002(2)
C3 0.033(3) 0.025(3) 0.080(5) 0.000(3) 0.001(3) -0.005(2)
C4 0.035(3) 0.045(4) 0.090(6) 0.019(4) -0.024(4) -0.008(3)
C5 0.052(4) 0.069(5) 0.069(5) 0.018(4) -0.021(4) -0.020(4)
C6 0.047(4) 0.063(4) 0.047(4) 0.003(3) -0.006(3) -0.014(3)
C16 0.024(3) 0.025(3) 0.039(3) -0.012(2) -0.001(2) 0.002(2)
C17 0.023(3) 0.032(3) 0.044(3) -0.007(2) -0.004(2) 0.002(2)
C18 0.045(3) 0.032(3) 0.045(3) 0.000(3) 0.000(3) -0.001(3)
C19 0.042(3) 0.032(3) 0.050(4) -0.009(3) 0.010(3) -0.006(3)
C20 0.025(3) 0.046(4) 0.059(4) -0.017(3) 0.005(3) -0.004(2)
C21 0.026(3) 0.043(3) 0.051(4) -0.010(3) -0.004(3) 0.002(2)
C41 0.036(3) 0.030(3) 0.074(5) 0.004(3) -0.001(3) -0.001(2)
C42 0.090(6) 0.078(6) 0.067(5) 0.022(5) -0.007(5) -0.021(5)
C43 0.027(3) 0.036(3) 0.071(4) -0.008(3) 0.007(3) 0.005(2)
C44 0.028(3) 0.050(4) 0.092(6) -0.004(4) 0.001(3) 0.003(3)
C45 0.054(4) 0.052(4) 0.060(4) -0.012(3) 0.010(3) 0.013(3)
C46 0.087(7) 0.092(7) 0.063(5) 0.012(5) 0.018(5) 0.014(5)
C47 0.028(3) 0.044(4) 0.077(5) -0.006(3) 0.000(3) -0.010(3)
C48 0.029(3) 0.067(5) 0.130(8) -0.017(5) -0.004(4) 0.003(3)
C51 0.057(4) 0.044(4) 0.048(4) -0.004(3) -0.011(3) -0.016(3)
C52 0.103(7) 0.089(6) 0.060(5) 0.018(5) -0.032(5) -0.031(6)
C53 0.039(3) 0.035(3) 0.067(4) -0.010(3) 0.000(3) -0.007(3)
C54 0.042(4) 0.054(4) 0.098(6) -0.023(4) 0.017(4) -0.011(3)
C55 0.033(3) 0.034(3) 0.097(6) 0.002(3) -0.006(3) 0.011(3)
C56 0.037(4) 0.059(5) 0.101(6) 0.007(4) 0.000(4) -0.003(3)
C57 0.038(3) 0.028(3) 0.048(3) -0.005(2) -0.007(3) 0.000(2)
C58 0.060(4) 0.059(4) 0.051(4) -0.011(3) -0.013(3) -0.009(4)
C7A 0.064(8) 0.068(8) 0.100(9) 0.009(7) -0.029(7) -0.015(6)
C8A 0.099(14) 0.16(2) 0.150(14) 0.071(15) -0.080(12) -0.042(13)
C9A 0.043(10) 0.112(13) 0.132(13) 0.034(11) -0.026(10) -0.029(9)
C10A 0.079(7) 0.070(7) 0.047(5) -0.021(5) 0.005(5) -0.006(6)
C11A 0.119(13) 0.116(12) 0.056(6) -0.036(7) 0.011(8) -0.004(10)
C12A 0.089(12) 0.077(10) 0.085(16) -0.027(9) 0.015(9) 0.026(10)
C13A 0.071(7) 0.082(8) 0.032(5) -0.004(5) 0.019(6) -0.038(6)
C14A 0.072(7) 0.111(11) 0.059(7) -0.005(7) 0.012(6) -0.039(7)
C15A 0.117(11) 0.055(7) 0.082(9) 0.001(6) 0.011(10) -0.018(8)
C22A 0.040(8) 0.126(14) 0.047(7) 0.020(8) 0.018(6) 0.011(6)
C23A 0.091(17) 0.164(17) 0.114(14) 0.022(16) 0.046(13) 0.072(14)
C24A 0.032(11) 0.21(2) 0.146(19) -0.030(15) 0.010(11) -0.022(12)
C25A 0.153(15) 0.149(14) 0.040(9) -0.020(8) -0.007(8) -0.081(12)
C26A 0.21(2) 0.100(15) 0.069(13) -0.012(9) 0.008(12) -0.063(14)
C27A 0.20(2) 0.18(2) 0.069(12) -0.037(13) 0.032(14) -0.058(18)
C28A 0.064(9) 0.112(11) 0.079(9) 0.042(9) 0.032(8) 0.023(8)
C29A 0.102(12) 0.119(14) 0.124(13) 0.054(11) 0.059(11) 0.059(12)
C30A 0.106(15) 0.102(16) 0.073(9) 0.022(9) 0.021(9) -0.012(14)
C7B 0.081(15) 0.11(2) 0.087(17) 0.010(16) -0.047(13) -0.020(17)
C8B 0.14(4) 0.18(4) 0.13(2) 0.06(3) -0.07(2) 0.00(3)
C9B 0.05(2) 0.20(5) 0.15(3) 0.03(4) -0.051(16) 0.03(3)
C10B 0.075(16) 0.093(15) 0.064(12) -0.028(12) 0.021(13) -0.020(14)
C11B 0.13(3) 0.19(3) 0.064(14) -0.011(19) 0.03(2) 0.04(3)
C12B 0.10(3) 0.10(2) 0.07(2) -0.031(18) 0.00(2) 0.04(2)
C13B 0.096(18) 0.096(19) 0.035(13) 0.017(13) 0.021(14) -0.016(13)
C14B 0.19(2) 0.10(3) 0.12(3) 0.01(2) -0.03(3) -0.06(3)
C15B 0.18(2) 0.10(2) 0.07(2) -0.012(17) 0.02(2) 0.06(2)
C22B 0.033(15) 0.12(3) 0.09(2) -0.016(18) 0.011(15) -0.021(13)
C23B 0.045(18) 0.15(3) 0.12(3) 0.00(3) 0.010(19) -0.003(19)
C24B 0.010(14) 0.18(3) 0.10(2) -0.05(2) 0.026(15) -0.030(17)
C25B 0.092(15) 0.14(2) 0.009(10) -0.020(13) 0.003(11) -0.066(16)
C26B 0.093(15) 0.13(3) 0.032(15) -0.014(16) 0.015(12) -0.075(19)
C27B 0.14(3) 0.18(4) 0.040(15) -0.07(2) 0.050(18) -0.11(3)
C28B 0.036(15) 0.13(2) 0.092(16) 0.070(13) 0.025(15) 0.000(15)
C29B 0.15(3) 0.08(2) 0.16(3) 0.041(15) 0.12(2) 0.06(2)
C30B 0.15(4) 0.17(5) 0.076(18) 0.07(2) 0.00(2) -0.06(4)

loop_
_atom_type_symbol
_atom_type_description
_atom_type_scat_dispersion_real
_atom_type_scat_dispersion_imag
_atom_type_scat_source
C C 0.0033 0.0016 'International Tables Vol C Tables 4.2.6.8 and 6.1.1.4'
H H 0.0000 0.0000 'International Tables Vol C Tables 4.2.6.8 and 6.1.1.4'
N N 0.0061 0.0033 'International Tables Vol C Tables 4.2.6.8 and 6.1.1.4'
O O 0.0106 0.0060 'International Tables Vol C Tables 4.2.6.8 and 6.1.1.4'
Si Si 0.0817 0.0704 'International Tables Vol C Tables 4.2.6.8 and 6.1.1.4'
S S 0.1246 0.1234 'International Tables Vol C Tables 4.2.6.8 and 6.1.1.4'
W W -0.8490 6.8722 'International Tables Vol C Tables 4.2.6.8 and 6.1.1.4'

loop_
_geom_angle_atom_site_label_1
_geom_angle_atom_site_label_2
_geom_angle_atom_site_label_3
_geom_angle
O1 W1 O2 108.1(2)
O1 W1 O3 104.0(2)
O2 W1 O3 99.91(19)
O1 W1 S1 100.19(15)
O2 W1 S1 85.44(15)
O3 W1 S1 152.04(13)
O1 W1 S2 113.52(14)
O2 W1 S2 137.66(15)
O3 W1 S2 77.63(13)
S1 W1 S2 80.07(5)
O5 W2 O4 107.8(2)
O5 W2 O6 100.4(2)
O4 W2 O6 103.5(2)
O5 W2 S4 85.88(15)
O4 W2 S4 98.00(16)
O6 W2 S4 154.36(13)
O5 W2 S3 133.29(16)
O4 W2 S3 118.13(16)
O6 W2 S3 77.69(13)
S4 W2 S3 80.00(5)
C45 N1 C41 106.2(5)
C45 N1 C43 111.2(5)
C41 N1 C43 110.8(4)
C45 N1 C47 111.8(5)
C41 N1 C47 110.4(5)
C43 N1 C47 106.5(4)
C51 N2 C53 111.8(5)
C51 N2 C57 105.8(4)
C53 N2 C57 110.8(5)
C51 N2 C55 112.5(5)
C53 N2 C55 106.1(4)
C57 N2 C55 110.0(5)
Si1 O3 W1 156.3(3)
Si2 O6 W2 158.2(3)
C1 S1 W1 107.7(2)
C2 S2 W1 107.0(2)
C16 S3 W2 108.70(18)
C17 S4 W2 109.2(2)
O3 Si1 C7B 115.0(9)
O3 Si1 C13A 111.6(4)
C7B Si1 C13A 127.2(10)
O3 Si1 C13B 109.8(9)
C7B Si1 C13B 111.5(14)
C13A Si1 C13B 25.8(7)
O3 Si1 C10A 107.2(4)
C7B Si1 C10A 71.2(13)
C13A Si1 C10A 116.6(5)
C13B Si1 C10A 136.3(9)
O3 Si1 C7A 102.7(4)
C7B Si1 C7A 38.6(12)
C13A Si1 C7A 108.0(5)
C13B Si1 C7A 83.8(9)
C10A Si1 C7A 109.8(6)
O3 Si1 C10B 101.4(7)
C7B Si1 C10B 112.8(15)
C13A Si1 C10B 79.9(9)
C13B Si1 C10B 105.4(11)
C10A Si1 C10B 44.2(9)
C7A Si1 C10B 149.3(9)
O6 Si2 C28B 105.9(11)
O6 Si2 C22A 108.8(6)
C28B Si2 C22A 126.2(10)
O6 Si2 C25A 112.7(4)
C28B Si2 C25A 90.2(13)
C22A Si2 C25A 111.8(10)
O6 Si2 C22B 113.1(16)
C28B Si2 C22B 113.0(18)
C22A Si2 C22B 13.7(19)
C25A Si2 C22B 119.1(16)
O6 Si2 C25B 101.1(8)
C28B Si2 C25B 113.5(13)
C22A Si2 C25B 98.6(10)
C25A Si2 C25B 23.6(9)
C22B Si2 C25B 109.7(16)
O6 Si2 C28A 106.2(5)
C28B Si2 C28A 20.6(10)
C22A Si2 C28A 108.7(7)
C25A Si2 C28A 108.3(9)
C22B Si2 C28A 95.0(16)
C25B Si2 C28A 131.9(10)
C2 C1 C6 120.5(6)
C2 C1 S1 119.8(5)
C6 C1 S1 119.6(5)
C1 C2 C3 118.7(6)
C1 C2 S2 121.0(4)
C3 C2 S2 120.3(5)
C4 C3 C2 120.3(7)
C3 C4 C5 120.9(6)
C4 C5 C6 119.5(7)
C5 C6 C1 120.0(7)
C17 C16 C21 118.8(5)
C17 C16 S3 120.9(4)
C21 C16 S3 120.4(4)
C16 C17 C18 119.9(5)
C16 C17 S4 120.2(4)
C18 C17 S4 119.7(4)
C19 C18 C17 120.4(6)
C20 C19 C18 119.8(6)
C19 C20 C21 120.5(5)
C20 C21 C16 120.7(6)
N1 C41 C42 115.4(6)
C44 C43 N1 115.1(5)
N1 C45 C46 113.9(6)
C48 C47 N1 113.6(5)
N2 C51 C52 114.0(6)
N2 C53 C54 114.8(5)
C56 C55 N2 115.1(5)
C58 C57 N2 116.2(5)
C9A C7A C8A 107.4(14)
C9A C7A Si1 110.4(11)
C8A C7A Si1 115.5(10)
C12A C10A C11A 107.5(18)
C12A C10A Si1 114.7(16)
C11A C10A Si1 112.9(8)
C14A C13A C15A 109.5(10)
C14A C13A Si1 109.4(7)
C15A C13A Si1 111.9(8)
C24A C22A C23A 110.8(16)
C24A C22A Si2 114.0(11)
C23A C22A Si2 113.6(12)
C26A C25A C27A 121.5(17)
C26A C25A Si2 115.4(11)
C27A C25A Si2 115.5(15)
C30A C28A C29A 112.0(16)
C30A C28A Si2 118.0(14)
C29A C28A Si2 115.0(10)
Si1 C7B C9B 110(3)
Si1 C7B C8B 108(2)
C9B C7B C8B 117(4)
C11B C10B C12B 111(4)
C11B C10B Si1 119.0(19)
C12B C10B Si1 106(3)
C14B C13B C15B 111(3)
C14B C13B Si1 116(2)
C15B C13B Si1 109.0(16)
C23B C22B C24B 102(4)
C23B C22B Si2 112(3)
C24B C22B Si2 105(2)
C26B C25B C27B 97(3)
C26B C25B Si2 109.5(18)
C27B C25B Si2 112(2)
C29B C28B Si2 105.4(18)
C29B C28B C30B 115(4)
Si2 C28B C30B 106(4)

loop_
_geom_bond_atom_site_label_1
_geom_bond_atom_site_label_2
_geom_bond_distance
W1 O1 1.724(4)
W1 O2 1.731(4)
W1 O3 1.886(4)
W1 S1 2.4343(15)
W1 S2 2.4760(14)
W2 O5 1.718(4)
W2 O4 1.719(4)
W2 O6 1.889(4)
W2 S4 2.4569(16)
W2 S3 2.4718(13)
N1 C45 1.500(8)
N1 C41 1.506(7)
N1 C43 1.520(7)
N1 C47 1.523(7)
N2 C51 1.504(8)
N2 C53 1.508(7)
N2 C57 1.513(7)
N2 C55 1.527(7)
O3 Si1 1.625(4)
O6 Si2 1.637(4)
S1 C1 1.766(6)
S2 C2 1.749(6)
S3 C16 1.752(5)
S4 C17 1.752(5)
Si1 C7B 1.863(10)
Si1 C13A 1.859(7)
Si1 C13B 1.869(10)
Si1 C10A 1.878(8)
Si1 C7A 1.886(8)
Si1 C10B 1.880(10)
Si2 C28B 1.870(10)
Si2 C22A 1.860(8)
Si2 C25A 1.866(8)
Si2 C22B 1.866(10)
Si2 C25B 1.882(10)
Si2 C28A 1.875(8)
C1 C2 1.379(8)
C1 C6 1.393(9)
C2 C3 1.408(8)
C3 C4 1.366(10)
C4 C5 1.379(11)
C5 C6 1.382(10)
C16 C17 1.386(7)
C16 C21 1.404(7)
C17 C18 1.398(8)
C18 C19 1.381(8)
C19 C20 1.376(9)
C20 C21 1.371(8)
C41 C42 1.521(10)
C43 C44 1.512(9)
C45 C46 1.517(10)
C47 C48 1.515(9)
C51 C52 1.520(9)
C53 C54 1.527(9)
C55 C56 1.507(9)
C57 C58 1.510(8)
C7A C9A 1.545(10)
C7A C8A 1.542(9)
C10A C12A 1.549(10)
C10A C11A 1.546(9)
C13A C14A 1.540(9)
C13A C15A 1.539(9)
C22A C24A 1.546(9)
C22A C23A 1.542(9)
C25A C26A 1.528(9)
C25A C27A 1.548(9)
C28A C30A 1.550(9)
C28A C29A 1.531(9)
C7B C9B 1.549(10)
C7B C8B 1.551(10)
C10B C11B 1.547(10)
C10B C12B 1.551(10)
C13B C14B 1.544(10)
C13B C15B 1.553(10)
C22B C23B 1.545(10)
C22B C24B 1.550(10)
C25B C26B 1.552(10)
C25B C27B 1.547(10)
C28B C29B 1.551(10)
C28B C30B 1.549(10)

loop_
_geom_torsion_atom_site_label_1
_geom_torsion_atom_site_label_2
_geom_torsion_atom_site_label_3
_geom_torsion_atom_site_label_4
_geom_torsion
O1 W1 O3 Si1 -123.6(7)
O2 W1 O3 Si1 -12.0(7)
S1 W1 O3 Si1 87.0(7)
S2 W1 O3 Si1 124.9(7)
O5 W2 O6 Si2 -17.5(8)
O4 W2 O6 Si2 93.8(8)
S4 W2 O6 Si2 -119.8(7)
S3 W2 O6 Si2 -149.8(8)
O1 W1 S1 C1 -94.6(2)
O2 W1 S1 C1 157.8(2)
O3 W1 S1 C1 55.2(4)
S2 W1 S1 C1 17.7(2)
O1 W1 S2 C2 80.5(2)
O2 W1 S2 C2 -88.2(3)
O3 W1 S2 C2 -179.4(2)
S1 W1 S2 C2 -16.39(19)
O5 W2 S3 C16 81.5(3)
O4 W2 S3 C16 -86.8(2)
O6 W2 S3 C16 174.3(2)
S4 W2 S3 C16 6.96(18)
O5 W2 S4 C17 -144.4(3)
O4 W2 S4 C17 108.2(3)
O6 W2 S4 C17 -38.8(4)
S3 W2 S4 C17 -9.1(2)
W1 O3 Si1 C7B 88.0(15)
W1 O3 Si1 C13A -66.4(8)
W1 O3 Si1 C13B -38.8(11)
W1 O3 Si1 C10A 164.8(7)
W1 O3 Si1 C7A 49.2(8)
W1 O3 Si1 C10B -149.9(11)
W2 O6 Si2 C28B -163.6(12)
W2 O6 Si2 C22A -25.3(11)
W2 O6 Si2 C25A 99.3(12)
W2 O6 Si2 C22B -39.3(18)
W2 O6 Si2 C25B 77.8(11)
W2 O6 Si2 C28A -142.2(9)
W1 S1 C1 C2 -17.6(5)
W1 S1 C1 C6 165.3(4)
C6 C1 C2 C3 1.6(8)
S1 C1 C2 C3 -175.5(4)
C6 C1 C2 S2 -179.7(4)
S1 C1 C2 S2 3.3(7)
W1 S2 C2 C1 12.6(5)
W1 S2 C2 C3 -168.7(4)
C1 C2 C3 C4 -2.0(8)
S2 C2 C3 C4 179.3(5)
C2 C3 C4 C5 0.3(9)
C3 C4 C5 C6 1.9(10)
C4 C5 C6 C1 -2.3(10)
C2 C1 C6 C5 0.6(9)
S1 C1 C6 C5 177.6(5)
W2 S3 C16 C17 -3.3(5)
W2 S3 C16 C21 178.5(4)
C21 C16 C17 C18 -1.3(8)
S3 C16 C17 C18 -179.5(4)
C21 C16 C17 S4 173.0(4)
S3 C16 C17 S4 -5.2(6)
W2 S4 C17 C16 10.9(5)
W2 S4 C17 C18 -174.8(4)
C16 C17 C18 C19 1.7(9)
S4 C17 C18 C19 -172.6(5)
C17 C18 C19 C20 -0.4(9)
C18 C19 C20 C21 -1.4(9)
C19 C20 C21 C16 1.9(9)
C17 C16 C21 C20 -0.5(8)
S3 C16 C21 C20 177.7(5)
C45 N1 C41 C42 -173.1(6)
C43 N1 C41 C42 65.9(7)
C47 N1 C41 C42 -51.8(7)
C45 N1 C43 C44 -52.0(7)
C41 N1 C43 C44 65.9(7)
C47 N1 C43 C44 -174.0(6)
C41 N1 C45 C46 179.4(6)
C43 N1 C45 C46 -59.9(7)
C47 N1 C45 C46 59.0(8)
C45 N1 C47 C48 59.0(8)
C41 N1 C47 C48 -59.0(8)
C43 N1 C47 C48 -179.3(6)
C53 N2 C51 C52 -58.9(8)
C57 N2 C51 C52 -179.6(6)
C55 N2 C51 C52 60.3(7)
C51 N2 C53 C54 -57.5(8)
C57 N2 C53 C54 60.2(7)
C55 N2 C53 C54 179.6(6)
C51 N2 C55 C56 53.0(8)
C53 N2 C55 C56 175.5(6)
C57 N2 C55 C56 -64.6(8)
C51 N2 C57 C58 173.2(5)
C53 N2 C57 C58 51.9(7)
C55 N2 C57 C58 -65.1(7)
O3 Si1 C7A C9A 53.1(13)
C7B Si1 C7A C9A -61(2)
C13A Si1 C7A C9A 171.2(13)
C13B Si1 C7A C9A 162.1(16)
C10A Si1 C7A C9A -60.7(14)
C10B Si1 C7A C9A -88(2)
O3 Si1 C7A C8A 175.2(12)
C7B Si1 C7A C8A 60.9(19)
C13A Si1 C7A C8A -66.8(13)
C13B Si1 C7A C8A -75.8(15)
C10A Si1 C7A C8A 61.4(13)
C10B Si1 C7A C8A 34(2)
O3 Si1 C10A C12A 42.1(14)
C7B Si1 C10A C12A 153.3(17)
C13A Si1 C10A C12A -83.8(14)
C13B Si1 C10A C12A -104.9(19)
C7A Si1 C10A C12A 153.0(14)
C10B Si1 C10A C12A -46.8(18)
O3 Si1 C10A C11A 165.7(9)
C7B Si1 C10A C11A -83.0(13)
C13A Si1 C10A C11A 39.9(12)
C13B Si1 C10A C11A 18.8(18)
C7A Si1 C10A C11A -83.4(11)
C10B Si1 C10A C11A 76.9(14)
O3 Si1 C13A C14A -71.3(8)
C7B Si1 C13A C14A 138.2(17)
C13B Si1 C13A C14A -162(3)
C10A Si1 C13A C14A 52.4(9)
C7A Si1 C13A C14A 176.5(8)
C10B Si1 C13A C14A 27.1(10)
O3 Si1 C13A C15A 50.3(11)
C7B Si1 C13A C15A -100.2(19)
C13B Si1 C13A C15A -41(2)
C10A Si1 C13A C15A 173.9(10)
C7A Si1 C13A C15A -61.9(12)
C10B Si1 C13A C15A 148.7(13)
O6 Si2 C22A C24A -64.3(16)
C28B Si2 C22A C24A 63(2)
C25A Si2 C22A C24A 170.5(15)
C22B Si2 C22A C24A 46(8)
C25B Si2 C22A C24A -169.2(17)
C28A Si2 C22A C24A 51.0(18)
O6 Si2 C22A C23A 63.9(17)
C28B Si2 C22A C23A -169(2)
C25A Si2 C22A C23A -61.3(17)
C22B Si2 C22A C23A 174(9)
C25B Si2 C22A C23A -41.0(18)
C28A Si2 C22A C23A 179.1(16)
O6 Si2 C25A C26A -15(2)
C28B Si2 C25A C26A -122(2)
C22A Si2 C25A C26A 108(2)
C22B Si2 C25A C26A 121(3)
C25B Si2 C25A C26A 49(2)
C28A Si2 C25A C26A -131.9(19)
O6 Si2 C25A C27A -164.7(19)
C28B Si2 C25A C27A 88(2)
C22A Si2 C25A C27A -42(2)
C22B Si2 C25A C27A -29(3)
C25B Si2 C25A C27A -101(4)
C28A Si2 C25A C27A 78(2)
O6 Si2 C28A C30A 178.1(17)
C28B Si2 C28A C30A -90(5)
C22A Si2 C28A C30A 61(2)
C25A Si2 C28A C30A -60.6(19)
C22B Si2 C28A C30A 62(2)
C25B Si2 C28A C30A -60(2)
O6 Si2 C28A C29A -46.3(18)
C28B Si2 C28A C29A 46(3)
C22A Si2 C28A C29A -163.2(16)
C25A Si2 C28A C29A 75.0(18)
C22B Si2 C28A C29A -162(2)
C25B Si2 C28A C29A 76(2)
O3 Si1 C7B C9B -40(3)
C13A Si1 C7B C9B 110(3)
C13B Si1 C7B C9B 86(3)
C10A Si1 C7B C9B -141(3)
C7A Si1 C7B C9B 39(3)
C10B Si1 C7B C9B -156(3)
O3 Si1 C7B C8B -168(3)
C13A Si1 C7B C8B -18(4)
C13B Si1 C7B C8B -42(3)
C10A Si1 C7B C8B 91(3)
C7A Si1 C7B C8B -89(3)
C10B Si1 C7B C8B 76(3)
O3 Si1 C10B C11B -177(3)
C7B Si1 C10B C11B -53(3)
C13A Si1 C10B C11B 73(3)
C13B Si1 C10B C11B 69(3)
C10A Si1 C10B C11B -74(3)
C7A Si1 C10B C11B -35(4)
O3 Si1 C10B C12B -51(3)
C7B Si1 C10B C12B 73(4)
C13A Si1 C10B C12B -161(3)
C13B Si1 C10B C12B -165(3)
C10A Si1 C10B C12B 52(3)
C7A Si1 C10B C12B 91(4)
O3 Si1 C13B C14B -54(3)
C7B Si1 C13B C14B 178(3)
C13A Si1 C13B C14B 45(3)
C10A Si1 C13B C14B 93(3)
C7A Si1 C13B C14B -155(3)
C10B Si1 C13B C14B 55(3)
O3 Si1 C13B C15B 73(2)
C7B Si1 C13B C15B -56(2)
C13A Si1 C13B C15B 172(4)
C10A Si1 C13B C15B -140.8(18)
C7A Si1 C13B C15B -28(2)
C10B Si1 C13B C15B -179(2)
O6 Si2 C22B C23B 62(4)
C28B Si2 C22B C23B -178(4)
C22A Si2 C22B C23B -13(8)
C25A Si2 C22B C23B -74(4)
C25B Si2 C22B C23B -50(4)
C28A Si2 C22B C23B 172(4)
O6 Si2 C22B C24B -48(4)
C28B Si2 C22B C24B 73(4)
C22A Si2 C22B C24B -122(10)
C25A Si2 C22B C24B 177(3)
C25B Si2 C22B C24B -159(3)
C28A Si2 C22B C24B 62(3)
O6 Si2 C25B C26B 73.9(19)
C28B Si2 C25B C26B -39(2)
C22A Si2 C25B C26B -174.9(19)
C25A Si2 C25B C26B -49(2)
C22B Si2 C25B C26B -167(3)
C28A Si2 C25B C26B -50(2)
O6 Si2 C25B C27B 180(3)
C28B Si2 C25B C27B 67(3)
C22A Si2 C25B C27B -69(3)
C25A Si2 C25B C27B 57(4)
C22B Si2 C25B C27B -61(4)
C28A Si2 C25B C27B 56(3)
O6 Si2 C28B C29B 44(2)
C22A Si2 C28B C29B -85(3)
C25A Si2 C28B C29B 158(2)
C22B Si2 C28B C29B -80(3)
C25B Si2 C28B C29B 154(2)
C28A Si2 C28B C29B -50(3)
O6 Si2 C28B C30B 166(4)
C22A Si2 C28B C30B 38(4)
C25A Si2 C28B C30B -80(4)
C22B Si2 C28B C30B 42(4)
C25B Si2 C28B C30B -84(4)
C28A Si2 C28B C30B 72(5)
